data_7120835
loop_
_publ_author_name
'Gilliard, Robert J.'
'Suter, Riccardo'
'Schrader, Erik'
'Benk\"o, Zoltan'
'Rheingold, Arnold L.'
'Gr\"utzmacher, Hansj\"org'
'Protasiewicz, John D.'

_publ_section_title
;
 Synthesis of P2C2O2 and P2CO via NHC-Mediated Coupling of the
 Phosphaethynolate Anion
;
_journal_name_full 'Chem. Commun.'
_journal_paper_doi 10.1039/C7CC07654A
_journal_year 2017
_chemical_formula_moiety 'C55 H72 N4 O P2, C4 H8 O2'
_chemical_formula_sum 'C59 H80 N4 O3 P2'
_chemical_formula_weight 955.21
_chemical_properties_physical ', Air-sensitive,Moisture-sensitive,Oxygen-sensitive'
_space_group_crystal_system orthorhombic
_space_group_IT_number 19
_space_group_name_Hall 'P 2ac 2ab'
_space_group_name_H-M_alt 'P 21 21 21'
_symmetry_space_group_name_Hall 'P 2ac 2ab'
_symmetry_space_group_name_H-M 'P 21 21 21'
_atom_sites_solution_hydrogens geom
_atom_sites_solution_primary direct
_audit_creation_date 2016-06-26
_audit_creation_method
;
Olex2 1.2
(compiled 2016.02.19 svn.r3266 for OlexSys, GUI svn.r5155)
;
_audit_update_record
;
2017-03-09 deposited with the CCDC.
2017-10-27 downloaded from the CCDC.
;
_cell_angle_alpha 90
_cell_angle_beta 90
_cell_angle_gamma 90
_cell_formula_units_Z 4
_cell_length_a 12.4060(5)
_cell_length_b 14.2364(4)
_cell_length_c 31.2334(17)
_cell_measurement_reflns_used 3218
_cell_measurement_temperature 105.79(12)
_cell_measurement_theta_max 25.4240
_cell_measurement_theta_min 3.2740
_cell_volume 5516.3(4)
_computing_cell_refinement 'CrysAlis RED, Oxford Diffraction Ltd.'
_computing_data_collection 'CrysAlis CCD, Oxford Diffraction Ltd.'
_computing_data_reduction 'CrysAlis RED, Oxford Diffraction Ltd.'
_computing_molecular_graphics 'Olex2 (Dolomanov et al., 2009)'
_computing_publication_material 'Olex2 (Dolomanov et al., 2009)'
_computing_structure_refinement 'XL (Sheldrick, 2008)'
_computing_structure_solution 'XS (Sheldrick, 2008)'
_diffrn_ambient_environment N~2~
_diffrn_ambient_temperature 105.79(12)
_diffrn_detector 'Oxford Diffraction Sapphire 3'
_diffrn_detector_area_resol_mean 8.26
_diffrn_detector_type 'CCD area detector'
_diffrn_measured_fraction_theta_full 0.944
_diffrn_measured_fraction_theta_max 0.944
_diffrn_measurement_details
;
#__ type_ start__ end____ width___ exp.time_
  1 omega   20.00   97.00   1.0000  120.0000
omega____ theta____ kappa____ phi______ frames
    -       26.6990   77.0000 -120.0000 77

#__ type_ start__ end____ width___ exp.time_
  2 omega    4.00   46.00   1.0000  120.0000
omega____ theta____ kappa____ phi______ frames
    -       26.6990  -19.0000  -60.0000 42

#__ type_ start__ end____ width___ exp.time_
  3 omega    5.00   65.00   1.0000  120.0000
omega____ theta____ kappa____ phi______ frames
    -       26.6990   57.0000   30.0000 60
;
_diffrn_measurement_device 'kappa-stage diffractometer'
_diffrn_measurement_device_type 'Oxford Diffraction Xcalibur S'
_diffrn_measurement_method '\w and \f scans'
_diffrn_orient_matrix_UB_11 -0.0155077000
_diffrn_orient_matrix_UB_12 -0.0392356000
_diffrn_orient_matrix_UB_13 -0.0125786000
_diffrn_orient_matrix_UB_21 0.0547603000
_diffrn_orient_matrix_UB_22 -0.0136810000
_diffrn_orient_matrix_UB_23 -0.0017923000
_diffrn_orient_matrix_UB_31 -0.0051212000
_diffrn_orient_matrix_UB_32 -0.0274704000
_diffrn_orient_matrix_UB_33 0.0188436000
_diffrn_radiation_monochromator 'focusing graphite'
_diffrn_radiation_probe x-ray
_diffrn_radiation_type MoK\a
_diffrn_radiation_wavelength 0.71073
_diffrn_reflns_av_R_equivalents 0.0460
_diffrn_reflns_av_unetI/netI 0.0765
_diffrn_reflns_Laue_measured_fraction_full 0.944
_diffrn_reflns_Laue_measured_fraction_max 0.944
_diffrn_reflns_limit_h_max 13
_diffrn_reflns_limit_h_min -5
_diffrn_reflns_limit_k_max 15
_diffrn_reflns_limit_k_min -15
_diffrn_reflns_limit_l_max 23
_diffrn_reflns_limit_l_min -32
_diffrn_reflns_number 13695
_diffrn_reflns_point_group_measured_fraction_full 0.883
_diffrn_reflns_point_group_measured_fraction_max 0.883
_diffrn_reflns_theta_full 23.253
_diffrn_reflns_theta_max 23.253
_diffrn_reflns_theta_min 2.862
_diffrn_source 'Enhance (Mo) X-ray Source'
_exptl_absorpt_coefficient_mu 0.125
_exptl_absorpt_correction_T_max 1.00000
_exptl_absorpt_correction_T_min 0.96448
_exptl_absorpt_correction_type multi-scan
_exptl_absorpt_process_details
;
CrysAlisPro, Agilent Technologies,
Version 1.171.37.35 (release 13-08-2014 CrysAlis171 .NET)
(compiled Aug 13 2014,18:06:01)
Empirical absorption correction using spherical harmonics,
 implemented in SCALE3 ABSPACK scaling algorithm.
;
_exptl_crystal_colour Green
_exptl_crystal_colour_lustre clear
_exptl_crystal_colour_modifier dark
_exptl_crystal_colour_primary green
_exptl_crystal_density_diffrn 1.150
_exptl_crystal_F_000 2064
_exptl_crystal_size_max 0.22
_exptl_crystal_size_mid 0.18
_exptl_crystal_size_min 0.18
_refine_diff_density_max 1.497
_refine_diff_density_min -0.702
_refine_diff_density_rms 0.072
_refine_ls_abs_structure_details
;
 Flack x determined using 1818 quotients [(I+)-(I-)]/[(I+)+(I-)]
 (Parsons, Flack and Wagner, Acta Cryst. B69 (2013) 249-259).
;
_refine_ls_abs_structure_Flack 0.02(10)
_refine_ls_extinction_method none
_refine_ls_goodness_of_fit_ref 1.051
_refine_ls_hydrogen_treatment constr
_refine_ls_matrix_type full
_refine_ls_number_parameters 599
_refine_ls_number_reflns 6985
_refine_ls_number_restraints 0
_refine_ls_restrained_S_all 1.051
_refine_ls_R_factor_all 0.0961
_refine_ls_R_factor_gt 0.0790
_refine_ls_shift/su_max 0.000
_refine_ls_shift/su_mean 0.000
_refine_ls_structure_factor_coef Fsqd
_refine_ls_weighting_details 'w=1/[\s^2^(Fo^2^)+(0.1250P)^2^+6.8380P] where P=(Fo^2^+2Fc^2^)/3'
_refine_ls_weighting_scheme calc
_refine_ls_wR_factor_gt 0.2062
_refine_ls_wR_factor_ref 0.2221
_reflns_Friedel_coverage 0.672
_reflns_Friedel_fraction_full 0.805
_reflns_Friedel_fraction_max 0.805
_reflns_number_gt 5839
_reflns_number_total 6985
_reflns_threshold_expression 'I > 2\s(I)'
_cod_data_source_file c7cc07654a2.cif
_cod_data_source_block new_richy
_cod_original_cell_volume 5516.4(4)
_cod_database_code 7120835
_chemical_oxdiff_formula C20H20P2N4O2
_shelx_space_group_comment
;
The symmetry employed for this shelxl refinement is uniquely defined
by the following loop, which should always be used as a source of
symmetry information in preference to the above space-group names.
They are only intended as comments.
;
_reflns_odcompleteness_completeness 93.61
_reflns_odcompleteness_iscentric 1
_reflns_odcompleteness_theta 26.32
_olex2_refinement_description
;
1. Fixed Uiso
 At 1.2 times of:
  All C(H) groups, All C(H,H) groups
 At 1.5 times of:
  All C(H,H,H) groups
2. Uiso/Uaniso restraints and constraints
Uanis(O2) = Uanis(C59) = Uanis(C58) = Uanis(C57) = Uanis(O3) = Uanis(C56)
Uanis(C56) = Uanis(C59) = Uanis(O2) = Uanis(C58) = Uanis(C57) = Uanis(O3)
3.a Ternary CH refined with riding coordinates:
 C53(H53), C14(H14), C50(H50), C26(H26), C23(H23), C11(H11), C38(H38), C41(H41)
3.b Secondary CH2 refined with riding coordinates:
 C59(H59A,H59B), C56(H56A,H56B), C58(H58A,H58B), C57(H57A,H57B)
3.c Aromatic/amide H refined with riding coordinates:
 C31(H31), C3(H3), C46(H46), C4(H4), C30(H30), C21(H21), C7(H7), C48(H48),
 C9(H9), C35(H35), C47(H47), C20(H20), C36(H36), C8(H8), C19(H19), C34(H34)
3.d Idealised Me refined as rotating group:
 C54(H54A,H54B,H54C), C25(H25A,H25B,H25C), C52(H52A,H52B,H52C), C51(H51A,H51B,
 H51C), C15(H15A,H15B,H15C), C16(H16A,H16B,H16C), C24(H24A,H24B,H24C), C55(H55A,
 H55B,H55C), C28(H28A,H28B,H28C), C39(H39A,H39B,H39C), C40(H40A,H40B,H40C),
 C12(H12A,H12B,H12C), C42(H42A,H42B,H42C), C13(H13A,H13B,H13C), C43(H43A,H43B,
 H43C), C27(H27A,H27B,H27C)
;
_shelx_shelxl_version_number 2014/7
_olex2_submission_special_instructions 'No special instructions were received'

loop_
_space_group_symop_operation_xyz
'x, y, z'
'-x+1/2, -y, z+1/2'
'-x, y+1/2, -z+1/2'
'x+1/2, -y+1/2, -z'

loop_
_atom_site_label
_atom_site_type_symbol
_atom_site_fract_x
_atom_site_fract_y
_atom_site_fract_z
_atom_site_U_iso_or_equiv
_atom_site_adp_type
_atom_site_occupancy
_atom_site_site_symmetry_order
_atom_site_calc_flag
_atom_site_refinement_flags_posn
P1 P 0.24903(17) 0.55121(13) 0.36060(7) 0.0234(5) Uani 1 1 d .
P2 P 0.35539(19) 0.67056(14) 0.36273(8) 0.0305(6) Uani 1 1 d .
N1 N 0.3618(5) 0.3489(4) 0.4401(2) 0.0217(15) Uani 1 1 d .
N3 N 0.2298(5) 0.7488(4) 0.2913(2) 0.0233(15) Uani 1 1 d .
O1 O 0.3828(5) 0.5397(4) 0.4289(2) 0.0431(17) Uani 1 1 d .
N2 N 0.2030(5) 0.3498(4) 0.4115(2) 0.0234(16) Uani 1 1 d .
N4 N 0.3830(5) 0.8140(4) 0.3062(2) 0.0241(16) Uani 1 1 d .
C1 C 0.3193(7) 0.5054(5) 0.4064(3) 0.0221(19) Uani 1 1 d .
C6 C 0.5568(6) 0.3624(5) 0.4287(3) 0.0246(19) Uani 1 1 d .
C49 C 0.0535(6) 0.6975(5) 0.3173(3) 0.027(2) Uani 1 1 d .
C5 C 0.4701(6) 0.3733(5) 0.4556(3) 0.0223(19) Uani 1 1 d .
C44 C 0.1370(6) 0.6879(5) 0.2878(3) 0.0225(19) Uani 1 1 d .
C10 C 0.4772(7) 0.4028(5) 0.4982(3) 0.027(2) Uani 1 1 d .
C29 C 0.3166(7) 0.7405(5) 0.3189(3) 0.026(2) Uani 1 1 d .
C45 C 0.1374(7) 0.6214(5) 0.2545(3) 0.0258(19) Uani 1 1 d .
C31 C 0.2438(7) 0.8248(5) 0.2636(3) 0.0262(18) Uani 1 1 d .
H31 H 0.1965 0.8442 0.2422 0.031 Uiso 1 1 calc R
C2 C 0.2932(6) 0.4036(5) 0.4178(3) 0.0213(19) Uani 1 1 d .
C3 C 0.3166(7) 0.2618(5) 0.4483(3) 0.027(2) Uani 1 1 d .
H3 H 0.3487 0.2122 0.4628 0.032 Uiso 1 1 calc R
C46 C 0.0433(7) 0.5667(6) 0.2509(3) 0.032(2) Uani 1 1 d .
H46 H 0.0385 0.5228 0.2289 0.039 Uiso 1 1 calc R
C4 C 0.2174(7) 0.2632(5) 0.4310(3) 0.028(2) Uani 1 1 d .
H4 H 0.1674 0.2146 0.4319 0.033 Uiso 1 1 calc R
C30 C 0.3392(7) 0.8645(5) 0.2738(3) 0.026(2) Uani 1 1 d .
H30 H 0.3695 0.9171 0.2609 0.031 Uiso 1 1 calc R
C59 C 0.0954(10) 0.7766(11) 0.5034(5) 0.0861(15) Uani 1 1 d .
H59A H 0.0702 0.8190 0.4813 0.103 Uiso 1 1 calc R
H59B H 0.0618 0.7162 0.4982 0.103 Uiso 1 1 calc R
C53 C 0.2335(7) 0.6086(5) 0.2250(3) 0.032(2) Uani 1 1 d .
H53 H 0.2774 0.6657 0.2268 0.038 Uiso 1 1 calc R
C22 C 0.0376(6) 0.4342(6) 0.4263(3) 0.028(2) Uani 1 1 d .
C33 C 0.4892(7) 0.9044(5) 0.3576(3) 0.0266(19) Uani 1 1 d .
C21 C -0.0662(7) 0.4621(6) 0.4127(4) 0.040(3) Uani 1 1 d .
H21 H -0.1087 0.4990 0.4305 0.048 Uiso 1 1 calc R
C7 C 0.6592(7) 0.3791(6) 0.4457(3) 0.031(2) Uani 1 1 d .
H7 H 0.7204 0.3695 0.4291 0.037 Uiso 1 1 calc R
C48 C -0.0366(7) 0.6401(6) 0.3118(3) 0.032(2) Uani 1 1 d .
H48 H -0.0944 0.6450 0.3306 0.038 Uiso 1 1 calc R
C17 C 0.0985(6) 0.3805(5) 0.3974(3) 0.0225(19) Uani 1 1 d .
C9 C 0.5835(7) 0.4203(5) 0.5135(3) 0.031(2) Uani 1 1 d .
H9 H 0.5939 0.4389 0.5417 0.038 Uiso 1 1 calc R
C35 C 0.6784(7) 0.8755(6) 0.3639(3) 0.033(2) Uani 1 1 d .
H35 H 0.7442 0.8908 0.3763 0.040 Uiso 1 1 calc R
C47 C -0.0407(7) 0.5760(6) 0.2786(3) 0.035(2) Uani 1 1 d .
H47 H -0.1017 0.5389 0.2751 0.042 Uiso 1 1 calc R
C20 C -0.1045(7) 0.4354(6) 0.3736(3) 0.038(2) Uani 1 1 d .
H20 H -0.1726 0.4550 0.3649 0.046 Uiso 1 1 calc R
C32 C 0.4849(7) 0.8338(5) 0.3265(3) 0.0251(19) Uani 1 1 d .
C54 C 0.1999(9) 0.5958(7) 0.1780(3) 0.044(2) Uani 1 1 d .
H54A H 0.1585 0.5392 0.1751 0.066 Uiso 1 1 calc GR
H54B H 0.2631 0.5918 0.1604 0.066 Uiso 1 1 calc GR
H54C H 0.1571 0.6485 0.1691 0.066 Uiso 1 1 calc GR
C36 C 0.6739(7) 0.8063(6) 0.3333(3) 0.036(2) Uani 1 1 d .
H36 H 0.7361 0.7735 0.3261 0.043 Uiso 1 1 calc R
C14 C 0.5447(7) 0.3373(6) 0.3818(3) 0.034(2) Uani 1 1 d .
H14 H 0.4714 0.3133 0.3777 0.041 Uiso 1 1 calc R
C37 C 0.5767(7) 0.7848(5) 0.3130(3) 0.030(2) Uani 1 1 d .
C8 C 0.6688(7) 0.4101(6) 0.4875(3) 0.036(2) Uani 1 1 d .
H8 H 0.7370 0.4243 0.4981 0.043 Uiso 1 1 calc R
C50 C 0.0586(7) 0.7705(6) 0.3530(3) 0.029(2) Uani 1 1 d .
H50 H 0.1344 0.7781 0.3612 0.035 Uiso 1 1 calc R
C56 C 0.2348(10) 0.8443(11) 0.5649(5) 0.0861(15) Uani 1 1 d .
H56A H 0.2690 0.9039 0.5715 0.103 Uiso 1 1 calc R
H56B H 0.2589 0.7996 0.5863 0.103 Uiso 1 1 calc R
C26 C 0.0791(8) 0.4564(6) 0.4708(3) 0.038(2) Uani 1 1 d .
H26 H 0.1573 0.4469 0.4705 0.046 Uiso 1 1 calc R
C23 C 0.1308(8) 0.2946(6) 0.3263(3) 0.036(2) Uani 1 1 d .
H23 H 0.2065 0.3092 0.3323 0.043 Uiso 1 1 calc R
C18 C 0.0615(7) 0.3517(5) 0.3571(3) 0.028(2) Uani 1 1 d .
C11 C 0.3813(8) 0.4148(7) 0.5273(3) 0.041(2) Uani 1 1 d .
H11 H 0.3168 0.3963 0.5112 0.050 Uiso 1 1 calc R
C19 C -0.0435(7) 0.3795(7) 0.3467(3) 0.040(2) Uani 1 1 d .
H19 H -0.0731 0.3598 0.3208 0.048 Uiso 1 1 calc R
C34 C 0.5865(8) 0.9227(6) 0.3763(3) 0.038(2) Uani 1 1 d .
H34 H 0.5908 0.9677 0.3978 0.045 Uiso 1 1 calc R
C38 C 0.5697(8) 0.7126(6) 0.2780(3) 0.042(3) Uani 1 1 d .
H38 H 0.4977 0.6846 0.2793 0.051 Uiso 1 1 calc R
C25 C 0.1086(9) 0.3209(7) 0.2801(3) 0.050(3) Uani 1 1 d .
H25A H 0.0426 0.2920 0.2709 0.075 Uiso 1 1 calc GR
H25B H 0.1668 0.2996 0.2623 0.075 Uiso 1 1 calc GR
H25C H 0.1021 0.3879 0.2777 0.075 Uiso 1 1 calc GR
C52 C -0.0045(9) 0.7411(7) 0.3931(3) 0.044(3) Uani 1 1 d .
H52A H -0.0803 0.7419 0.3870 0.066 Uiso 1 1 calc GR
H52B H 0.0107 0.7841 0.4160 0.066 Uiso 1 1 calc GR
H52C H 0.0167 0.6788 0.4014 0.066 Uiso 1 1 calc GR
C41 C 0.3872(8) 0.9578(7) 0.3719(4) 0.046(3) Uani 1 1 d .
H41 H 0.3293 0.9404 0.3521 0.056 Uiso 1 1 calc R
C51 C 0.0184(9) 0.8653(6) 0.3362(3) 0.043(3) Uani 1 1 d .
H51A H 0.0649 0.8866 0.3137 0.065 Uiso 1 1 calc GR
H51B H 0.0185 0.9104 0.3591 0.065 Uiso 1 1 calc GR
H51C H -0.0536 0.8583 0.3254 0.065 Uiso 1 1 calc GR
C15 C 0.6232(8) 0.2602(7) 0.3678(3) 0.047(3) Uani 1 1 d .
H15A H 0.6957 0.2791 0.3743 0.070 Uiso 1 1 calc GR
H15B H 0.6164 0.2501 0.3375 0.070 Uiso 1 1 calc GR
H15C H 0.6069 0.2030 0.3827 0.070 Uiso 1 1 calc GR
C16 C 0.5571(8) 0.4250(7) 0.3542(4) 0.049(3) Uani 1 1 d .
H16A H 0.5066 0.4719 0.3635 0.073 Uiso 1 1 calc GR
H16B H 0.5433 0.4094 0.3248 0.073 Uiso 1 1 calc GR
H16C H 0.6291 0.4489 0.3570 0.073 Uiso 1 1 calc GR
C24 C 0.1153(9) 0.1900(6) 0.3325(3) 0.046(3) Uani 1 1 d .
H24A H 0.1329 0.1735 0.3615 0.069 Uiso 1 1 calc GR
H24B H 0.1615 0.1563 0.3132 0.069 Uiso 1 1 calc GR
H24C H 0.0415 0.1738 0.3268 0.069 Uiso 1 1 calc GR
C55 C 0.3030(9) 0.5273(8) 0.2388(4) 0.056(3) Uani 1 1 d .
H55A H 0.3174 0.5320 0.2689 0.084 Uiso 1 1 calc GR
H55B H 0.3698 0.5286 0.2233 0.084 Uiso 1 1 calc GR
H55C H 0.2661 0.4694 0.2330 0.084 Uiso 1 1 calc GR
O3 O 0.1270(7) 0.8558(7) 0.5701(3) 0.0861(15) Uani 1 1 d .
C28 C 0.0330(10) 0.3911(7) 0.5042(4) 0.057(3) Uani 1 1 d .
H28A H -0.0437 0.3992 0.5056 0.085 Uiso 1 1 calc GR
H28B H 0.0641 0.4053 0.5316 0.085 Uiso 1 1 calc GR
H28C H 0.0493 0.3273 0.4966 0.085 Uiso 1 1 calc GR
C39 C 0.5817(11) 0.7578(9) 0.2340(4) 0.069(4) Uani 1 1 d .
H39A H 0.5263 0.8041 0.2302 0.103 Uiso 1 1 calc GR
H39B H 0.5754 0.7105 0.2123 0.103 Uiso 1 1 calc GR
H39C H 0.6511 0.7873 0.2320 0.103 Uiso 1 1 calc GR
C40 C 0.6507(10) 0.6343(7) 0.2835(4) 0.061(3) Uani 1 1 d .
H40A H 0.7223 0.6595 0.2820 0.091 Uiso 1 1 calc GR
H40B H 0.6410 0.5886 0.2613 0.091 Uiso 1 1 calc GR
H40C H 0.6401 0.6049 0.3109 0.091 Uiso 1 1 calc GR
C12 C 0.3685(12) 0.5154(8) 0.5401(5) 0.082(4) Uani 1 1 d .
H12A H 0.4338 0.5371 0.5533 0.124 Uiso 1 1 calc GR
H12B H 0.3100 0.5209 0.5601 0.124 Uiso 1 1 calc GR
H12C H 0.3534 0.5527 0.5152 0.124 Uiso 1 1 calc GR
C42 C 0.3522(11) 0.9286(10) 0.4155(5) 0.079(4) Uani 1 1 d .
H42A H 0.3538 0.8613 0.4176 0.118 Uiso 1 1 calc GR
H42B H 0.2802 0.9505 0.4207 0.118 Uiso 1 1 calc GR
H42C H 0.4000 0.9550 0.4365 0.118 Uiso 1 1 calc GR
C13 C 0.3896(11) 0.3512(10) 0.5670(4) 0.078(4) Uani 1 1 d .
H13A H 0.3989 0.2872 0.5581 0.117 Uiso 1 1 calc GR
H13B H 0.3247 0.3566 0.5836 0.117 Uiso 1 1 calc GR
H13C H 0.4501 0.3703 0.5840 0.117 Uiso 1 1 calc GR
O2 O 0.2046(7) 0.7655(7) 0.4980(3) 0.0861(15) Uani 1 1 d .
C43 C 0.4012(11) 1.0625(8) 0.3687(5) 0.072(4) Uani 1 1 d .
H43A H 0.4682 1.0803 0.3817 0.107 Uiso 1 1 calc GR
H43B H 0.3428 1.0933 0.3831 0.107 Uiso 1 1 calc GR
H43C H 0.4015 1.0808 0.3391 0.107 Uiso 1 1 calc GR
C58 C 0.0587(11) 0.8079(11) 0.5402(5) 0.0861(15) Uani 1 1 d .
H58A H 0.0280 0.7545 0.5551 0.103 Uiso 1 1 calc R
H58B H -0.0006 0.8500 0.5337 0.103 Uiso 1 1 calc R
C27 C 0.0588(15) 0.5578(7) 0.4841(4) 0.090(5) Uani 1 1 d .
H27A H 0.0766 0.5989 0.4608 0.135 Uiso 1 1 calc GR
H27B H 0.1027 0.5728 0.5085 0.135 Uiso 1 1 calc GR
H27C H -0.0159 0.5655 0.4914 0.135 Uiso 1 1 calc GR
C57 C 0.2709(10) 0.8169(11) 0.5287(5) 0.0861(15) Uani 1 1 d .
H57A H 0.3334 0.7780 0.5346 0.103 Uiso 1 1 calc R
H57B H 0.2972 0.8724 0.5140 0.103 Uiso 1 1 calc R

loop_
_atom_site_aniso_label
_atom_site_aniso_U_11
_atom_site_aniso_U_22
_atom_site_aniso_U_33
_atom_site_aniso_U_23
_atom_site_aniso_U_13
_atom_site_aniso_U_12
P1 0.0181(10) 0.0273(10) 0.0249(12) 0.0031(8) -0.0032(10) -0.0028(9)
P2 0.0289(12) 0.0275(10) 0.0352(15) 0.0072(10) -0.0031(11) -0.0012(10)
N1 0.021(4) 0.025(3) 0.019(4) 0.007(3) -0.003(3) -0.005(3)
N3 0.022(4) 0.026(3) 0.022(4) 0.002(3) -0.005(3) 0.002(3)
O1 0.046(4) 0.028(3) 0.055(5) 0.017(3) -0.008(4) 0.001(3)
N2 0.018(4) 0.028(4) 0.024(4) 0.001(3) 0.003(3) -0.005(3)
N4 0.025(4) 0.022(3) 0.025(4) 0.002(3) -0.003(3) -0.004(3)
C1 0.037(5) 0.015(4) 0.014(5) 0.001(3) -0.005(4) 0.006(4)
C6 0.020(4) 0.025(4) 0.029(5) 0.008(3) -0.004(4) -0.002(3)
C49 0.019(5) 0.030(4) 0.031(6) 0.011(4) -0.002(4) 0.006(4)
C5 0.020(4) 0.022(4) 0.025(5) 0.006(3) -0.003(4) 0.001(3)
C44 0.015(4) 0.026(4) 0.027(5) 0.004(3) -0.011(4) 0.000(3)
C10 0.027(5) 0.031(4) 0.025(6) 0.004(4) -0.003(4) -0.002(4)
C29 0.025(5) 0.018(4) 0.036(6) -0.006(3) -0.006(4) 0.000(3)
C45 0.028(5) 0.021(4) 0.029(5) 0.001(3) 0.000(4) -0.005(4)
C31 0.027(5) 0.025(4) 0.026(5) 0.002(3) -0.006(4) -0.003(4)
C2 0.017(4) 0.030(4) 0.018(5) -0.007(3) -0.002(3) -0.004(4)
C3 0.027(5) 0.025(4) 0.029(5) 0.005(3) 0.001(4) 0.003(4)
C46 0.027(5) 0.037(5) 0.032(6) 0.000(4) 0.005(4) -0.005(4)
C4 0.028(5) 0.022(4) 0.032(5) 0.006(3) -0.005(4) -0.015(4)
C30 0.027(5) 0.023(4) 0.028(5) 0.007(3) -0.001(4) 0.003(4)
C59 0.053(3) 0.117(4) 0.088(4) -0.029(3) 0.004(3) 0.000(3)
C53 0.032(5) 0.030(4) 0.032(6) -0.002(4) 0.000(4) -0.008(4)
C22 0.017(4) 0.033(4) 0.035(6) 0.009(4) 0.005(4) 0.001(4)
C33 0.025(5) 0.027(4) 0.028(5) 0.005(4) 0.002(4) -0.007(4)
C21 0.027(5) 0.040(5) 0.054(8) 0.008(5) 0.014(5) -0.001(4)
C7 0.022(5) 0.040(5) 0.030(6) 0.007(4) 0.003(4) -0.006(4)
C48 0.020(5) 0.037(5) 0.038(6) 0.010(4) 0.002(4) 0.004(4)
C17 0.016(4) 0.023(4) 0.028(6) 0.007(3) 0.002(4) -0.005(3)
C9 0.034(5) 0.030(4) 0.030(6) 0.008(4) -0.012(5) -0.001(4)
C35 0.029(5) 0.043(5) 0.028(6) 0.006(4) -0.004(4) -0.016(4)
C47 0.029(5) 0.031(5) 0.045(6) 0.011(4) -0.008(5) -0.005(4)
C20 0.020(5) 0.045(5) 0.049(7) 0.013(5) -0.001(5) 0.002(4)
C32 0.024(5) 0.028(4) 0.023(5) 0.004(4) -0.002(4) -0.007(4)
C54 0.049(6) 0.052(5) 0.031(6) 0.001(4) -0.002(5) 0.004(5)
C36 0.019(5) 0.040(5) 0.049(7) 0.007(4) 0.005(4) -0.003(4)
C14 0.026(5) 0.039(5) 0.037(6) -0.002(4) 0.005(4) 0.003(4)
C37 0.029(5) 0.026(4) 0.036(6) 0.006(4) -0.003(4) -0.004(4)
C8 0.017(5) 0.034(4) 0.056(7) 0.013(4) -0.017(5) -0.007(4)
C50 0.025(5) 0.041(4) 0.021(5) -0.001(4) -0.002(4) 0.007(4)
C56 0.053(3) 0.117(4) 0.088(4) -0.029(3) 0.004(3) 0.000(3)
C26 0.034(5) 0.040(5) 0.041(6) -0.004(4) 0.011(5) -0.007(4)
C23 0.031(5) 0.042(5) 0.035(6) -0.012(4) -0.005(4) -0.008(4)
C18 0.024(5) 0.033(4) 0.028(6) 0.006(4) 0.003(4) -0.004(4)
C11 0.027(5) 0.071(6) 0.026(6) -0.007(5) 0.000(4) 0.007(5)
C19 0.024(5) 0.068(6) 0.029(6) 0.014(5) -0.008(4) -0.014(5)
C34 0.041(6) 0.042(5) 0.030(6) -0.002(4) -0.001(5) -0.013(5)
C38 0.028(5) 0.044(5) 0.055(7) -0.017(5) 0.004(5) -0.005(4)
C25 0.064(7) 0.054(6) 0.031(6) 0.001(5) 0.006(5) 0.001(6)
C52 0.051(6) 0.043(5) 0.038(6) -0.001(4) 0.003(5) 0.003(5)
C41 0.031(5) 0.056(6) 0.052(8) -0.024(5) 0.003(5) 0.001(5)
C51 0.057(7) 0.034(5) 0.040(6) 0.001(4) 0.007(5) 0.009(5)
C15 0.042(6) 0.062(6) 0.036(7) -0.014(5) 0.010(5) 0.009(5)
C16 0.042(6) 0.072(7) 0.033(7) 0.004(5) 0.009(5) 0.004(5)
C24 0.055(7) 0.049(5) 0.034(6) -0.009(4) -0.004(5) 0.009(5)
C55 0.047(6) 0.090(8) 0.032(7) 0.002(5) 0.017(5) 0.027(6)
O3 0.053(3) 0.117(4) 0.088(4) -0.029(3) 0.004(3) 0.000(3)
C28 0.084(9) 0.046(6) 0.041(7) 0.004(5) 0.013(6) -0.013(6)
C39 0.073(9) 0.090(9) 0.043(8) -0.005(6) -0.006(7) 0.031(7)
C40 0.075(8) 0.041(5) 0.067(9) -0.010(5) 0.009(7) 0.004(6)
C12 0.095(11) 0.075(8) 0.077(11) -0.008(7) 0.014(9) 0.034(8)
C42 0.073(9) 0.084(9) 0.078(11) -0.006(7) 0.040(8) -0.001(7)
C13 0.074(9) 0.109(10) 0.051(9) 0.012(7) 0.034(7) -0.001(8)
O2 0.053(3) 0.117(4) 0.088(4) -0.029(3) 0.004(3) 0.000(3)
C43 0.071(8) 0.057(7) 0.086(11) 0.002(7) 0.006(8) 0.026(6)
C58 0.053(3) 0.117(4) 0.088(4) -0.029(3) 0.004(3) 0.000(3)
C27 0.191(17) 0.033(5) 0.047(8) -0.001(5) -0.014(9) -0.004(8)
C57 0.053(3) 0.117(4) 0.088(4) -0.029(3) 0.004(3) 0.000(3)

loop_
_atom_type_symbol
_atom_type_description
_atom_type_scat_dispersion_real
_atom_type_scat_dispersion_imag
_atom_type_scat_source
C C 0.0033 0.0016 'International Tables Vol C Tables 4.2.6.8 and 6.1.1.4'
H H 0.0000 0.0000 'International Tables Vol C Tables 4.2.6.8 and 6.1.1.4'
N N 0.0061 0.0033 'International Tables Vol C Tables 4.2.6.8 and 6.1.1.4'
O O 0.0106 0.0060 'International Tables Vol C Tables 4.2.6.8 and 6.1.1.4'
P P 0.1023 0.0942 'International Tables Vol C Tables 4.2.6.8 and 6.1.1.4'

loop_
_geom_angle_atom_site_label_1
_geom_angle_atom_site_label_2
_geom_angle_atom_site_label_3
_geom_angle
C1 P1 P2 88.0(3)
C29 P2 P1 104.7(3)
C2 N1 C5 127.7(6)
C2 N1 C3 110.9(7)
C3 N1 C5 121.4(6)
C29 N3 C44 127.9(6)
C29 N3 C31 110.9(6)
C31 N3 C44 121.1(6)
C2 N2 C4 109.2(7)
C2 N2 C17 127.6(6)
C4 N2 C17 121.4(6)
C29 N4 C32 122.9(7)
C30 N4 C29 111.9(7)
C30 N4 C32 125.2(6)
O1 C1 P1 131.1(6)
O1 C1 C2 113.6(7)
C2 C1 P1 115.3(6)
C5 C6 C7 117.3(8)
C5 C6 C14 122.7(7)
C7 C6 C14 119.9(8)
C44 C49 C48 117.1(8)
C44 C49 C50 121.3(7)
C48 C49 C50 121.6(8)
C6 C5 N1 119.1(7)
C6 C5 C10 124.6(8)
C10 C5 N1 116.3(7)
C49 C44 N3 118.9(7)
C49 C44 C45 123.9(7)
C45 C44 N3 117.2(7)
C5 C10 C9 115.4(8)
C5 C10 C11 123.9(8)
C9 C10 C11 120.7(8)
N3 C29 P2 138.2(6)
N3 C29 N4 102.7(7)
N4 C29 P2 119.0(6)
C44 C45 C46 115.5(8)
C44 C45 C53 122.1(7)
C46 C45 C53 122.4(7)
N3 C31 H31 126.7
C30 C31 N3 106.7(7)
C30 C31 H31 126.7
N1 C2 N2 105.5(6)
N1 C2 C1 122.3(7)
N2 C2 C1 132.1(7)
N1 C3 H3 126.7
C4 C3 N1 106.5(7)
C4 C3 H3 126.7
C45 C46 H46 119.0
C47 C46 C45 122.0(9)
C47 C46 H46 119.0
N2 C4 H4 126.1
C3 C4 N2 107.9(7)
C3 C4 H4 126.1
N4 C30 H30 126.1
C31 C30 N4 107.8(7)
C31 C30 H30 126.1
H59A C59 H59B 107.0
O2 C59 H59A 107.5
O2 C59 H59B 107.5
C58 C59 H59A 107.5
C58 C59 H59B 107.5
C58 C59 O2 119.3(14)
C45 C53 H53 107.6
C45 C53 C54 112.4(8)
C54 C53 H53 107.6
C55 C53 C45 111.6(8)
C55 C53 H53 107.6
C55 C53 C54 109.7(8)
C21 C22 C26 121.7(8)
C17 C22 C21 116.9(9)
C17 C22 C26 121.3(7)
C32 C33 C41 121.6(8)
C34 C33 C32 117.9(8)
C34 C33 C41 120.5(8)
C22 C21 H21 119.7
C20 C21 C22 120.5(9)
C20 C21 H21 119.7
C6 C7 H7 120.3
C8 C7 C6 119.5(8)
C8 C7 H7 120.3
C49 C48 H48 119.7
C47 C48 C49 120.6(8)
C47 C48 H48 119.7
C22 C17 N2 117.1(8)
C18 C17 N2 118.8(7)
C18 C17 C22 124.0(8)
C10 C9 H9 119.6
C8 C9 C10 120.7(9)
C8 C9 H9 119.6
C36 C35 H35 119.6
C36 C35 C34 120.7(8)
C34 C35 H35 119.6
C46 C47 C48 120.9(8)
C46 C47 H47 119.6
C48 C47 H47 119.6
C21 C20 H20 119.5
C21 C20 C19 120.9(9)
C19 C20 H20 119.5
C33 C32 N4 118.6(7)
C33 C32 C37 122.5(8)
C37 C32 N4 118.8(7)
C53 C54 H54A 109.5
C53 C54 H54B 109.5
C53 C54 H54C 109.5
H54A C54 H54B 109.5
H54A C54 H54C 109.5
H54B C54 H54C 109.5
C35 C36 H36 119.7
C35 C36 C37 120.6(8)
C37 C36 H36 119.7
C6 C14 H14 107.6
C6 C14 C15 112.5(8)
C6 C14 C16 110.0(7)
C15 C14 H14 107.6
C16 C14 H14 107.6
C16 C14 C15 111.1(8)
C32 C37 C38 120.9(8)
C36 C37 C32 117.0(8)
C36 C37 C38 122.0(8)
C7 C8 H8 118.8
C9 C8 C7 122.5(8)
C9 C8 H8 118.8
C49 C50 H50 107.8
C49 C50 C52 112.9(7)
C49 C50 C51 109.7(7)
C52 C50 H50 107.8
C51 C50 H50 107.8
C51 C50 C52 110.7(8)
H56A C56 H56B 107.0
O3 C56 H56A 107.5
O3 C56 H56B 107.5
C57 C56 H56A 107.5
C57 C56 H56B 107.5
C57 C56 O3 119.2(14)
C22 C26 H26 107.3
C22 C26 C27 113.0(9)
C28 C26 C22 112.1(8)
C28 C26 H26 107.3
C28 C26 C27 109.5(9)
C27 C26 H26 107.3
C18 C23 H23 107.8
C25 C23 H23 107.8
C25 C23 C18 111.5(8)
C24 C23 H23 107.8
C24 C23 C18 111.7(8)
C24 C23 C25 110.1(8)
C17 C18 C23 122.6(7)
C19 C18 C17 115.6(8)
C19 C18 C23 121.9(9)
C10 C11 H11 107.9
C10 C11 C13 111.5(8)
C12 C11 C10 110.7(9)
C12 C11 H11 107.9
C12 C11 C13 110.7(11)
C13 C11 H11 107.9
C20 C19 C18 122.0(9)
C20 C19 H19 119.0
C18 C19 H19 119.0
C33 C34 C35 121.2(8)
C33 C34 H34 119.4
C35 C34 H34 119.4
C37 C38 H38 107.5
C37 C38 C39 111.2(8)
C37 C38 C40 112.5(9)
C39 C38 H38 107.5
C40 C38 H38 107.5
C40 C38 C39 110.5(9)
C23 C25 H25A 109.5
C23 C25 H25B 109.5
C23 C25 H25C 109.5
H25A C25 H25B 109.5
H25A C25 H25C 109.5
H25B C25 H25C 109.5
C50 C52 H52A 109.5
C50 C52 H52B 109.5
C50 C52 H52C 109.5
H52A C52 H52B 109.5
H52A C52 H52C 109.5
H52B C52 H52C 109.5
C33 C41 H41 107.1
C42 C41 C33 111.4(10)
C42 C41 H41 107.1
C42 C41 C43 111.8(10)
C43 C41 C33 112.0(9)
C43 C41 H41 107.1
C50 C51 H51A 109.5
C50 C51 H51B 109.5
C50 C51 H51C 109.5
H51A C51 H51B 109.5
H51A C51 H51C 109.5
H51B C51 H51C 109.5
C14 C15 H15A 109.5
C14 C15 H15B 109.5
C14 C15 H15C 109.5
H15A C15 H15B 109.5
H15A C15 H15C 109.5
H15B C15 H15C 109.5
C14 C16 H16A 109.5
C14 C16 H16B 109.5
C14 C16 H16C 109.5
H16A C16 H16B 109.5
H16A C16 H16C 109.5
H16B C16 H16C 109.5
C23 C24 H24A 109.5
C23 C24 H24B 109.5
C23 C24 H24C 109.5
H24A C24 H24B 109.5
H24A C24 H24C 109.5
H24B C24 H24C 109.5
C53 C55 H55A 109.5
C53 C55 H55B 109.5
C53 C55 H55C 109.5
H55A C55 H55B 109.5
H55A C55 H55C 109.5
H55B C55 H55C 109.5
C56 O3 C58 116.6(11)
C26 C28 H28A 109.5
C26 C28 H28B 109.5
C26 C28 H28C 109.5
H28A C28 H28B 109.5
H28A C28 H28C 109.5
H28B C28 H28C 109.5
C38 C39 H39A 109.5
C38 C39 H39B 109.5
C38 C39 H39C 109.5
H39A C39 H39B 109.5
H39A C39 H39C 109.5
H39B C39 H39C 109.5
C38 C40 H40A 109.5
C38 C40 H40B 109.5
C38 C40 H40C 109.5
H40A C40 H40B 109.5
H40A C40 H40C 109.5
H40B C40 H40C 109.5
C11 C12 H12A 109.5
C11 C12 H12B 109.5
C11 C12 H12C 109.5
H12A C12 H12B 109.5
H12A C12 H12C 109.5
H12B C12 H12C 109.5
C41 C42 H42A 109.5
C41 C42 H42B 109.5
C41 C42 H42C 109.5
H42A C42 H42B 109.5
H42A C42 H42C 109.5
H42B C42 H42C 109.5
C11 C13 H13A 109.5
C11 C13 H13B 109.5
C11 C13 H13C 109.5
H13A C13 H13B 109.5
H13A C13 H13C 109.5
H13B C13 H13C 109.5
C59 O2 C57 114.6(11)
C41 C43 H43A 109.5
C41 C43 H43B 109.5
C41 C43 H43C 109.5
H43A C43 H43B 109.5
H43A C43 H43C 109.5
H43B C43 H43C 109.5
C59 C58 O3 121.8(13)
C59 C58 H58A 106.9
C59 C58 H58B 106.9
O3 C58 H58A 106.9
O3 C58 H58B 106.9
H58A C58 H58B 106.7
C26 C27 H27A 109.5
C26 C27 H27B 109.5
C26 C27 H27C 109.5
H27A C27 H27B 109.5
H27A C27 H27C 109.5
H27B C27 H27C 109.5
C56 C57 O2 122.5(12)
C56 C57 H57A 106.7
C56 C57 H57B 106.7
O2 C57 H57A 106.7
O2 C57 H57B 106.7
H57A C57 H57B 106.6

loop_
_geom_bond_atom_site_label_1
_geom_bond_atom_site_label_2
_geom_bond_distance
P1 P2 2.152(3)
P1 C1 1.798(8)
P2 C29 1.761(9)
N1 C5 1.470(10)
N1 C2 1.348(10)
N1 C3 1.383(10)
N3 C44 1.446(10)
N3 C29 1.384(10)
N3 C31 1.396(10)
O1 C1 1.164(10)
N2 C2 1.370(10)
N2 C4 1.386(10)
N2 C17 1.436(10)
N4 C29 1.390(10)
N4 C30 1.356(11)
N4 C32 1.441(10)
C1 C2 1.527(11)
C6 C5 1.375(12)
C6 C7 1.398(12)
C6 C14 1.514(13)
C49 C44 1.394(12)
C49 C48 1.395(12)
C49 C50 1.525(12)
C5 C10 1.398(13)
C44 C45 1.405(12)
C10 C9 1.425(12)
C10 C11 1.505(13)
C45 C46 1.407(12)
C45 C53 1.519(12)
C31 H31 0.9300
C31 C30 1.351(12)
C3 H3 0.9300
C3 C4 1.344(12)
C46 H46 0.9300
C46 C47 1.360(13)
C4 H4 0.9300
C30 H30 0.9300
C59 H59A 0.9700
C59 H59B 0.9700
C59 O2 1.375(15)
C59 C58 1.313(18)
C53 H53 0.9800
C53 C54 1.538(14)
C53 C55 1.507(14)
C22 C21 1.413(12)
C22 C17 1.403(12)
C22 C26 1.518(14)
C33 C32 1.398(12)
C33 C34 1.366(13)
C33 C41 1.542(13)
C21 H21 0.9300
C21 C20 1.365(14)
C7 H7 0.9300
C7 C8 1.383(14)
C48 H48 0.9300
C48 C47 1.382(13)
C17 C18 1.402(12)
C9 H9 0.9300
C9 C8 1.340(13)
C35 H35 0.9300
C35 C36 1.373(13)
C35 C34 1.379(13)
C47 H47 0.9300
C20 H20 0.9300
C20 C19 1.383(14)
C32 C37 1.401(12)
C54 H54A 0.9600
C54 H54B 0.9600
C54 H54C 0.9600
C36 H36 0.9300
C36 C37 1.398(13)
C14 H14 0.9800
C14 C15 1.532(13)
C14 C16 1.525(13)
C37 C38 1.502(12)
C8 H8 0.9300
C50 H50 0.9800
C50 C52 1.535(13)
C50 C51 1.531(12)
C56 H56A 0.9700
C56 H56B 0.9700
C56 O3 1.357(15)
C56 C57 1.279(19)
C26 H26 0.9800
C26 C28 1.509(13)
C26 C27 1.522(14)
C23 H23 0.9800
C23 C18 1.526(12)
C23 C25 1.516(14)
C23 C24 1.515(13)
C18 C19 1.400(12)
C11 H11 0.9800
C11 C12 1.497(15)
C11 C13 1.538(16)
C19 H19 0.9300
C34 H34 0.9300
C38 H38 0.9800
C38 C39 1.523(16)
C38 C40 1.511(14)
C25 H25A 0.9600
C25 H25B 0.9600
C25 H25C 0.9600
C52 H52A 0.9600
C52 H52B 0.9600
C52 H52C 0.9600
C41 H41 0.9800
C41 C42 1.491(17)
C41 C43 1.504(15)
C51 H51A 0.9600
C51 H51B 0.9600
C51 H51C 0.9600
C15 H15A 0.9600
C15 H15B 0.9600
C15 H15C 0.9600
C16 H16A 0.9600
C16 H16B 0.9600
C16 H16C 0.9600
C24 H24A 0.9600
C24 H24B 0.9600
C24 H24C 0.9600
C55 H55A 0.9600
C55 H55B 0.9600
C55 H55C 0.9600
O3 C58 1.434(16)
C28 H28A 0.9600
C28 H28B 0.9600
C28 H28C 0.9600
C39 H39A 0.9600
C39 H39B 0.9600
C39 H39C 0.9600
C40 H40A 0.9600
C40 H40B 0.9600
C40 H40C 0.9600
C12 H12A 0.9600
C12 H12B 0.9600
C12 H12C 0.9600
C42 H42A 0.9600
C42 H42B 0.9600
C42 H42C 0.9600
C13 H13A 0.9600
C13 H13B 0.9600
C13 H13C 0.9600
O2 C57 1.460(16)
C43 H43A 0.9600
C43 H43B 0.9600
C43 H43C 0.9600
C58 H58A 0.9700
C58 H58B 0.9700
C27 H27A 0.9600
C27 H27B 0.9600
C27 H27C 0.9600
C57 H57A 0.9700
C57 H57B 0.9700

loop_
_geom_torsion_atom_site_label_1
_geom_torsion_atom_site_label_2
_geom_torsion_atom_site_label_3
_geom_torsion_atom_site_label_4
_geom_torsion
P1 P2 C29 N3 16.3(10)
P1 P2 C29 N4 -167.6(6)
P1 C1 C2 N1 156.2(7)
P1 C1 C2 N2 -27.8(11)
P2 P1 C1 O1 10.1(9)
P2 P1 C1 C2 -169.0(6)
N1 C5 C10 C9 176.1(6)
N1 C5 C10 C11 -3.0(11)
N1 C3 C4 N2 1.4(9)
N3 C44 C45 C46 -176.9(7)
N3 C44 C45 C53 3.9(11)
N3 C31 C30 N4 0.7(9)
O1 C1 C2 N1 -23.1(12)
O1 C1 C2 N2 152.8(9)
N2 C17 C18 C23 -4.3(11)
N2 C17 C18 C19 176.2(7)
N4 C32 C37 C36 179.8(7)
N4 C32 C37 C38 -0.1(12)
C6 C5 C10 C9 -1.2(12)
C6 C5 C10 C11 179.8(8)
C6 C7 C8 C9 3.5(13)
C49 C44 C45 C46 3.6(12)
C49 C44 C45 C53 -175.5(7)
C49 C48 C47 C46 0.8(13)
C5 N1 C2 N2 -179.2(7)
C5 N1 C2 C1 -2.3(12)
C5 N1 C3 C4 178.3(7)
C5 C6 C7 C8 -3.3(11)
C5 C6 C14 C15 -134.7(8)
C5 C6 C14 C16 100.8(9)
C5 C10 C9 C8 1.3(12)
C5 C10 C11 C12 -115.9(11)
C5 C10 C11 C13 120.3(10)
C44 N3 C29 P2 -7.0(14)
C44 N3 C29 N4 176.5(7)
C44 N3 C31 C30 -177.4(7)
C44 C49 C48 C47 0.9(12)
C44 C49 C50 C52 -151.2(8)
C44 C49 C50 C51 84.8(10)
C44 C45 C46 C47 -1.8(12)
C44 C45 C53 C54 -138.0(8)
C44 C45 C53 C55 98.2(10)
C10 C9 C8 C7 -2.5(13)
C29 N3 C44 C49 79.7(10)
C29 N3 C44 C45 -99.8(10)
C29 N3 C31 C30 -0.1(9)
C29 N4 C30 C31 -1.1(9)
C29 N4 C32 C33 -98.4(9)
C29 N4 C32 C37 84.6(10)
C45 C46 C47 C48 -0.3(13)
C31 N3 C44 C49 -103.6(9)
C31 N3 C44 C45 76.9(9)
C31 N3 C29 P2 176.0(7)
C31 N3 C29 N4 -0.5(8)
C2 N1 C5 C6 -85.4(10)
C2 N1 C5 C10 97.1(9)
C2 N1 C3 C4 -0.7(9)
C2 N2 C4 C3 -1.6(10)
C2 N2 C17 C22 -70.6(11)
C2 N2 C17 C18 112.5(9)
C3 N1 C5 C6 95.7(9)
C3 N1 C5 C10 -81.7(9)
C3 N1 C2 N2 -0.3(9)
C3 N1 C2 C1 176.6(7)
C46 C45 C53 C54 42.9(11)
C46 C45 C53 C55 -80.8(11)
C4 N2 C2 N1 1.1(9)
C4 N2 C2 C1 -175.3(8)
C4 N2 C17 C22 92.7(9)
C4 N2 C17 C18 -84.2(10)
C30 N4 C29 P2 -176.4(6)
C30 N4 C29 N3 1.0(9)
C30 N4 C32 C33 80.2(10)
C30 N4 C32 C37 -96.9(10)
C59 O2 C57 C56 21(2)
C53 C45 C46 C47 177.3(8)
C22 C21 C20 C19 0.9(14)
C22 C17 C18 C23 178.9(7)
C22 C17 C18 C19 -0.5(11)
C33 C32 C37 C36 2.8(12)
C33 C32 C37 C38 -177.0(8)
C21 C22 C17 N2 -178.4(7)
C21 C22 C17 C18 -1.6(12)
C21 C22 C26 C28 78.1(11)
C21 C22 C26 C27 -46.2(13)
C21 C20 C19 C18 -3.2(14)
C7 C6 C5 N1 -174.9(7)
C7 C6 C5 C10 2.3(11)
C7 C6 C14 C15 47.8(10)
C7 C6 C14 C16 -76.8(10)
C48 C49 C44 N3 177.4(7)
C48 C49 C44 C45 -3.2(12)
C48 C49 C50 C52 31.4(11)
C48 C49 C50 C51 -92.6(9)
C17 N2 C2 N1 166.1(7)
C17 N2 C2 C1 -10.4(14)
C17 N2 C4 C3 -167.6(7)
C17 C22 C21 C20 1.4(12)
C17 C22 C26 C28 -98.4(10)
C17 C22 C26 C27 137.3(10)
C17 C18 C19 C20 2.9(12)
C9 C10 C11 C12 65.1(12)
C9 C10 C11 C13 -58.7(12)
C35 C36 C37 C32 -2.7(12)
C35 C36 C37 C38 177.2(9)
C32 N4 C29 P2 2.3(10)
C32 N4 C29 N3 179.7(7)
C32 N4 C30 C31 -179.8(7)
C32 C33 C34 C35 2.4(13)
C32 C33 C41 C42 107.0(11)
C32 C33 C41 C43 -126.9(10)
C32 C37 C38 C39 86.9(11)
C32 C37 C38 C40 -148.6(9)
C36 C35 C34 C33 -2.4(14)
C36 C37 C38 C39 -93.0(11)
C36 C37 C38 C40 31.5(13)
C14 C6 C5 N1 7.5(11)
C14 C6 C5 C10 -175.3(7)
C14 C6 C7 C8 174.4(7)
C50 C49 C44 N3 -0.1(11)
C50 C49 C44 C45 179.3(7)
C50 C49 C48 C47 178.3(8)
C56 O3 C58 C59 -18(2)
C26 C22 C21 C20 -175.2(8)
C26 C22 C17 N2 -1.8(11)
C26 C22 C17 C18 175.0(8)
C23 C18 C19 C20 -176.5(8)
C11 C10 C9 C8 -179.7(8)
C34 C33 C32 N4 -179.6(7)
C34 C33 C32 C37 -2.7(12)
C34 C33 C41 C42 -70.6(12)
C34 C33 C41 C43 55.5(13)
C34 C35 C36 C37 2.5(13)
C25 C23 C18 C17 -145.4(8)
C25 C23 C18 C19 34.0(11)
C41 C33 C32 N4 2.7(12)
C41 C33 C32 C37 179.7(8)
C41 C33 C34 C35 -179.9(9)
C24 C23 C18 C17 91.0(10)
C24 C23 C18 C19 -89.6(10)
O3 C56 C57 O2 -23(3)
O2 C59 C58 O3 18(3)
C58 C59 O2 C57 -18(2)
C57 C56 O3 C58 20(2)
